data_4030225
loop_
_publ_author_name
'Lindeboom, Erik J.'
'Willis, Anthony C.'
'Paddon-Row, Michael N'
'Sherburn, Michael S.'

_publ_section_title
;
 Computational and synthetic studies with tetravinylethylenes.
;
_journal_issue 23
_journal_name_full 'The Journal of organic chemistry'
_journal_page_first 11496
_journal_page_last 11507
_journal_paper_doi 10.1021/jo5021294
_journal_volume 79
_journal_year 2014
_chemical_compound_source local
_chemical_formula_moiety 'C14 H20 O4'
_chemical_formula_sum 'C14 H20 O4'
_chemical_formula_weight 252.31
_space_group_IT_number 14
_symmetry_cell_setting monoclinic
_symmetry_space_group_name_Hall '-P 2yn'
_symmetry_space_group_name_H-M 'P 1 21/n 1'
_atom_sites_solution_hydrogens difmap
_atom_sites_solution_primary direct
_audit_creation_date 13-05-09
_audit_creation_method CRYSTALS_ver_14.40
_audit_update_record
; 
2013-05-09 - Report on C14 H20 O4 
             by Anthony C. Willis 
             for Erik J. Lindeboom and Mick Sherburn 
2013-05-09 - passes checkcif tests with minor warnings 
;
_cell_angle_alpha 90
_cell_angle_beta 94.3771(17)
_cell_angle_gamma 90
_cell_formula_units_Z 2
_cell_length_a 4.4393(1)
_cell_length_b 7.7069(2)
_cell_length_c 19.5385(5)
_cell_measurement_reflns_used 11562
_cell_measurement_temperature 200
_cell_measurement_theta_max 27.5
_cell_measurement_theta_min 2.6
_cell_volume 666.53(3)
_computing_cell_refinement 'DENZO/SCALEPACK (Otwinowski & Minor, 1997)'
_computing_data_collection 'COLLECT (Nonius, 2001).'
_computing_data_reduction 'DENZO/SCALEPACK (Otwinowski & Minor, 1997)'
_computing_molecular_graphics
; 
ORTEP-II (Johnson 1976) in teXsan (MSC, 1992-1997)
;
_computing_publication_material 'CRYSTALS (Betteridge et al., 2003)'
_computing_structure_refinement 'CRYSTALS (Betteridge et al., 2003)'
_computing_structure_solution 'SIR92 (Altomare et al., 1994)'
_diffrn_ambient_temperature 200
_diffrn_measured_fraction_theta_full 0.997
_diffrn_measured_fraction_theta_max 0.997
_diffrn_measurement_device Area
_diffrn_measurement_device_type 'Nonius KappaCCD'
_diffrn_measurement_method ' \f and \w scans with CCD '
_diffrn_radiation_monochromator graphite
_diffrn_radiation_type 'Mo K\a'
_diffrn_radiation_wavelength 0.71073
_diffrn_reflns_av_R_equivalents 0.029
_diffrn_reflns_limit_h_max 5
_diffrn_reflns_limit_h_min -5
_diffrn_reflns_limit_k_max 10
_diffrn_reflns_limit_k_min -10
_diffrn_reflns_limit_l_max 25
_diffrn_reflns_limit_l_min -25
_diffrn_reflns_number 13543
_diffrn_reflns_theta_full 27.474
_diffrn_reflns_theta_max 27.474
_diffrn_reflns_theta_min 2.842
_diffrn_standards_number 0
_exptl_absorpt_coefficient_mu 0.091
_exptl_absorpt_correction_T_max 0.993
_exptl_absorpt_correction_T_min 0.979
_exptl_absorpt_correction_type integration
_exptl_absorpt_process_details
;
via Gaussian method (Coppens, 1970) implemented in maXus (2000)
;
_exptl_crystal_colour colourless
_exptl_crystal_density_diffrn 1.257
_exptl_crystal_density_method 'not measured'
_exptl_crystal_description plate
_exptl_crystal_F_000 272
_exptl_crystal_size_max 0.250
_exptl_crystal_size_mid 0.230
_exptl_crystal_size_min 0.060
_refine_diff_density_max 0.18
_refine_diff_density_min -0.14
_refine_ls_extinction_coef 180(30)
_refine_ls_extinction_method 'Larson (1970), Equation 22'
_refine_ls_goodness_of_fit_ref 0.9746
_refine_ls_hydrogen_treatment refxyz
_refine_ls_matrix_type full
_refine_ls_number_parameters 113
_refine_ls_number_reflns 1523
_refine_ls_number_restraints 0
_refine_ls_R_factor_all 0.0460
_refine_ls_R_factor_gt 0.0382
_refine_ls_shift/su_max 0.0103371
_refine_ls_shift/su_mean 0.0013840
_refine_ls_structure_factor_coef Fsqd
_refine_ls_weighting_details
;
 Method= Modified Sheldrick 
 w=1/[\s^2^(F^2^) + ( 0.04P)^2^ + 0.24P] 
 ,where P=(max(Fo^2^,0) + 2Fc^2^)/3 
;
_refine_ls_weighting_scheme calc
_refine_ls_wR_factor_all 0.0965
_refine_ls_wR_factor_gt 0.0925
_refine_ls_wR_factor_ref 0.0965
_reflns_limit_h_max 5
_reflns_limit_h_min -5
_reflns_limit_k_max 10
_reflns_limit_k_min 0
_reflns_limit_l_max 25
_reflns_limit_l_min 0
_reflns_number_gt 1289
_reflns_number_total 1523
_reflns_threshold_expression I>2.0\s(I)
_oxford_diffrn_Wilson_B_factor 2.73
_oxford_diffrn_Wilson_scale 0.42
_oxford_refine_ls_r_factor_ref 0.0460
_oxford_refine_ls_scale 1.593(17)
_oxford_reflns_number_all 1523
_oxford_reflns_threshold_expression_ref I>-10.0\s(I)
_oxford_structure_analysis_title 'she1310 At 14:53 on 9/ 5/13'
_cod_data_source_file jo5021294_si_004.cif
_cod_data_source_block she1310
_cod_depositor_comments 'Adding full bibliography for 4030223--4030230.cif.'
_cod_original_sg_symbol_H-M 'P 1 21/n 1 '
_cod_database_code 4030225

loop_
_symmetry_equiv_pos_as_xyz
x,y,z
-x,-y,-z
-x+1/2,y+1/2,-z+1/2
x+1/2,-y+1/2,z+1/2

loop_
_atom_site_label
_atom_site_type_symbol
_atom_site_fract_x
_atom_site_fract_y
_atom_site_fract_z
_atom_site_U_iso_or_equiv
_atom_site_occupancy
_atom_site_adp_type
C1 C 0.4183(3) 0.82051(16) 0.58626(7) 0.0365 1.0000 Uani
C2 C 0.3228(3) 0.69459(16) 0.54425(6) 0.0343 1.0000 Uani
C3 C 0.4875(3) 0.53089(15) 0.53257(6) 0.0315 1.0000 Uani
C4 C 0.6212(3) 0.43625(16) 0.59259(6) 0.0339 1.0000 Uani
C5 C 0.5522(3) 0.45407(16) 0.65720(6) 0.0340 1.0000 Uani
C6 C 0.2499(4) 0.98588(16) 0.59535(7) 0.0396 1.0000 Uani
O7 O 0.2081(2) 1.02123(11) 0.66540(5) 0.0399 1.0000 Uani
C8 C 0.6983(3) 0.35038(17) 0.71480(6) 0.0355 1.0000 Uani
O9 O 0.4805(2) 0.26554(11) 0.75405(4) 0.0370 1.0000 Uani
H11 H 0.610(3) 0.809(2) 0.6146(8) 0.0430 1.0000 Uiso
H21 H 0.129(3) 0.7123(19) 0.5170(7) 0.0408 1.0000 Uiso
H41 H 0.769(3) 0.3491(19) 0.5831(7) 0.0380 1.0000 Uiso
H51 H 0.395(3) 0.537(2) 0.6698(7) 0.0404 1.0000 Uiso
H61 H 0.364(3) 1.085(2) 0.5793(7) 0.0451 1.0000 Uiso
H62 H 0.042(4) 0.981(2) 0.5669(8) 0.0458 1.0000 Uiso
H71 H 0.157(4) 0.929(3) 0.6866(9) 0.0579 1.0000 Uiso
H81 H 0.844(3) 0.262(2) 0.6969(7) 0.0408 1.0000 Uiso
H82 H 0.811(3) 0.426(2) 0.7477(8) 0.0417 1.0000 Uiso
H91 H 0.382(4) 0.194(2) 0.7264(9) 0.0535 1.0000 Uiso

loop_
_atom_site_aniso_label
_atom_site_aniso_U_11
_atom_site_aniso_U_22
_atom_site_aniso_U_33
_atom_site_aniso_U_23
_atom_site_aniso_U_13
_atom_site_aniso_U_12
C1 0.0437(7) 0.0287(6) 0.0379(7) -0.0034(5) 0.0088(5) -0.0019(5)
C2 0.0451(7) 0.0307(6) 0.0274(6) -0.0018(4) 0.0052(5) 0.0032(5)
C3 0.0370(6) 0.0274(6) 0.0303(6) -0.0042(4) 0.0045(4) -0.0032(5)
C4 0.0395(7) 0.0299(6) 0.0324(6) -0.0038(5) 0.0024(5) 0.0000(5)
C5 0.0400(7) 0.0293(6) 0.0330(6) -0.0007(5) 0.0041(5) 0.0002(5)
C6 0.0607(9) 0.0258(6) 0.0335(7) -0.0009(5) 0.0106(6) 0.0016(6)
O7 0.0602(6) 0.0270(4) 0.0335(5) -0.0041(4) 0.0106(4) -0.0024(4)
C8 0.0393(7) 0.0355(6) 0.0312(6) -0.0013(5) 0.0002(5) 0.0001(5)
O9 0.0512(6) 0.0302(5) 0.0297(4) -0.0004(3) 0.0035(4) -0.0009(4)

loop_
_atom_type_symbol
_atom_type_scat_dispersion_real
_atom_type_scat_dispersion_imag
_atom_type_scat_Cromer_Mann_a1
_atom_type_scat_Cromer_Mann_b1
_atom_type_scat_Cromer_Mann_a2
_atom_type_scat_Cromer_Mann_b2
_atom_type_scat_Cromer_Mann_a3
_atom_type_scat_Cromer_Mann_b3
_atom_type_scat_Cromer_Mann_a4
_atom_type_scat_Cromer_Mann_b4
_atom_type_scat_Cromer_Mann_c
_atom_type_scat_source
C 0.0033 0.0016 2.3100 20.8439 1.0200 10.2075 1.5886 0.5687 0.8650 51.6512 0.2156 'International Tables Vol C 4.2.6.8 and 6.1.1.4'
H 0.0000 0.0000 0.4930 10.5109 0.3229 26.1257 0.1402 3.1424 0.0408 57.7998 0.0030 'International Tables Vol C 4.2.6.8 and 6.1.1.4'
O 0.0106 0.0060 3.0485 13.2771 2.2868 5.7011 1.5463 0.3239 0.8670 32.9089 0.2508 'International Tables Vol C 4.2.6.8 and 6.1.1.4'

loop_
_exptl_crystal_face_index_h
_exptl_crystal_face_index_k
_exptl_crystal_face_index_l
_exptl_crystal_face_perp_dist
1 0 0 0.100
-1 0 0 0.150
0 1 0 0.150
0 -1 0 0.080
0 0 1 0.020
0 0 -1 0.040

loop_
_geom_angle_atom_site_label_1
_geom_angle_site_symmetry_1
_geom_angle_atom_site_label_2
_geom_angle_atom_site_label_3
_geom_angle_site_symmetry_3
_geom_angle
_geom_angle_publ_flag
C2 . C1 C6 . 124.10(13) yes
C2 . C1 H11 . 120.6(9) no
C6 . C1 H11 . 115.3(9) no
C1 . C2 C3 . 125.57(12) yes
C1 . C2 H21 . 117.3(9) no
C3 . C2 H21 . 117.0(9) no
C2 . C3 C3 2_666 120.89(14) yes
C2 . C3 C4 . 118.25(10) yes
C3 2_666 C3 C4 . 120.86(14) yes
C3 . C4 C5 . 126.84(12) yes
C3 . C4 H41 . 115.5(8) no
C5 . C4 H41 . 117.6(8) no
C4 . C5 C8 . 122.98(12) yes
C4 . C5 H51 . 121.4(8) no
C8 . C5 H51 . 115.7(8) no
C1 . C6 O7 . 112.39(11) yes
C1 . C6 H61 . 110.3(9) no
O7 . C6 H61 . 105.6(9) no
C1 . C6 H62 . 109.9(8) no
O7 . C6 H62 . 110.1(8) no
H61 . C6 H62 . 108.4(12) no
C6 . O7 H71 . 111.2(12) no
C5 . C8 O9 . 112.09(10) yes
C5 . C8 H81 . 110.5(8) no
O9 . C8 H81 . 110.6(8) no
C5 . C8 H82 . 110.4(9) no
O9 . C8 H82 . 104.6(9) no
H81 . C8 H82 . 108.6(12) no
C8 . O9 H91 . 106.6(11) no

loop_
_geom_bond_atom_site_label_1
_geom_bond_atom_site_label_2
_geom_bond_site_symmetry_2
_geom_bond_distance
_geom_bond_publ_flag
C1 C2 . 1.3200(18) yes
C1 C6 . 1.4951(18) yes
C1 H11 . 0.982(15) no
C2 C3 . 1.4846(17) yes
C2 H21 . 0.985(15) no
C3 C3 2_666 1.371(2) yes
C3 C4 . 1.4674(17) yes
C4 C5 . 1.3286(17) yes
C4 H41 . 0.966(15) no
C5 C8 . 1.4880(17) yes
C5 H51 . 0.991(15) no
C6 O7 . 1.4214(15) yes
C6 H61 . 0.979(16) no
C6 H62 . 1.042(16) no
O7 H71 . 0.865(19) no
C8 O9 . 1.4365(15) yes
C8 H81 . 1.017(15) no
C8 H82 . 0.977(16) no
O9 H91 . 0.868(19) no

loop_
_geom_contact_atom_site_label_1
_geom_contact_atom_site_label_2
_geom_contact_distance
_geom_contact_site_symmetry_2
_geom_contact_publ_flag
O7 O9 2.695(1) 3_556 no
O7 O9 2.773(1) 1_565 no
O7 C8 3.333(2) 3_556 no
O7 C8 3.432(2) 1_565 no
O7 C8 3.581(2) 1_465 no
O9 C8 3.537(2) 3_646 no
O9 C5 3.539(2) 3_646 no
O9 C8 3.559(2) 1_455 no

loop_
_geom_hbond_atom_site_label_D
_geom_hbond_atom_site_label_H
_geom_hbond_atom_site_label_A
_geom_hbond_site_symmetry_A
_geom_hbond_angle_DHA
_geom_hbond_distance_DH
_geom_hbond_distance_HA
_geom_hbond_distance_DA
_geom_hbond_publ_flag
O7 H71 O9 3_556 167.2(17) 0.865(19) 1.845(19) 2.6948(18) yes
O9 H91 O7 1_545 173.3(16) 0.868(17) 1.909(17) 2.7728(18) yes

loop_
_geom_torsion_atom_site_label_1
_geom_torsion_atom_site_label_2
_geom_torsion_atom_site_label_3
_geom_torsion_atom_site_label_4
_geom_torsion_site_symmetry_3
_geom_torsion_site_symmetry_4
_geom_torsion
_geom_torsion_publ_flag
O7 C6 C1 C2 . . 127.6(1) no
O9 C8 C5 C4 . . -127.1(1) no
C1 C2 C3 C3 . 2_666 -134.5(2) no
C1 C2 C3 C4 . . 45.9(2) no
C2 C3 C3 C2 2_666 2_666 180.0 no
C2 C3 C3 C4 2_666 2_666 0.4(3) no
C2 C3 C4 C5 . . 18.2(2) no
C3 C2 C1 C6 . . 178.3(1) no
C3 C4 C5 C8 . . 179.3(1) no
C4 C3 C3 C4 2_666 2_666 180.0 no
